data_7045023
loop_
_publ_author_name
'Costes, Jean-Pierre'
'Dahan, Fran\,coise'
'Vendier, Laure'
'Shova, Sergiu'
'Lorusso, Giulia'
'Evangelisti, Marco'

_publ_section_title
;
 Ni<sup>II</sup>-Ln<sup>III</sup> complexes with o-vanillin as the main
 ligand: syntheses, structures, magnetic and magnetocaloric properties.
;
_journal_issue 4
_journal_name_full 'Dalton transactions (Cambridge, England : 2003)'
_journal_page_first 1106
_journal_page_last 1116
_journal_paper_doi 10.1039/c7dt04293k
_journal_volume 47
_journal_year 2018
_chemical_compound_source 'synthesis as described'
_chemical_formula_moiety 'C36 H37 Gd2 N4 Ni2 O27'
_chemical_formula_sum 'C36 H37 Gd2 N4 Ni2 O27'
_chemical_formula_weight 1389.62
_space_group_IT_number 2
_space_group_name_Hall '-P 1'
_space_group_name_H-M_alt 'P -1'
_symmetry_cell_setting triclinic
_symmetry_Int_Tables_number 2
_symmetry_space_group_name_Hall '-P 1'
_symmetry_space_group_name_H-M 'P -1'
_atom_sites_solution_hydrogens geom
_atom_sites_solution_primary direct
_atom_sites_solution_secondary difmap
_audit_update_record
;
2017-10-24 deposited with the CCDC.
2017-12-11 downloaded from the CCDC.
;
_cell_angle_alpha 73.703(2)
_cell_angle_beta 66.381(2)
_cell_angle_gamma 64.462(2)
_cell_formula_units_Z 1
_cell_length_a 10.7627(5)
_cell_length_b 11.1417(5)
_cell_length_c 12.7244(6)
_cell_measurement_reflns_used 9923
_cell_measurement_temperature 180(2)
_cell_measurement_theta_max 31.4
_cell_measurement_theta_min 2.87
_cell_measurement_wavelength 0.71073
_cell_volume 1250.65(10)
_computing_cell_refinement 'Bruker SMART'
_computing_data_collection 'Bruker SMART'
_computing_data_reduction 'Bruker SAINT'
_computing_molecular_graphics 'Ortep-3 for Windows (Farrugia, 1997)'
_computing_publication_material 'WinGX publication routines (Farrugia, 1999)'
_computing_structure_refinement 'SHELXL-97 (Sheldrick, 2008)'
_computing_structure_solution 'Bruker SHELXTL'
_diffrn_ambient_temperature 180(2)
_diffrn_measured_fraction_theta_full 0.99
_diffrn_measured_fraction_theta_max 0.99
_diffrn_measurement_device_type 'Bruker Kappa APEX II'
_diffrn_measurement_method \w-\f
_diffrn_radiation_monochromator graphite
_diffrn_radiation_source 'fine-focus sealed tube'
_diffrn_radiation_type MoK\a
_diffrn_radiation_wavelength 0.71073
_diffrn_reflns_av_R_equivalents 0.0251
_diffrn_reflns_av_unetI/netI 0.0256
_diffrn_reflns_limit_h_max 13
_diffrn_reflns_limit_h_min -11
_diffrn_reflns_limit_k_max 13
_diffrn_reflns_limit_k_min -13
_diffrn_reflns_limit_l_max 15
_diffrn_reflns_limit_l_min -15
_diffrn_reflns_number 19324
_diffrn_reflns_theta_full 26.37
_diffrn_reflns_theta_max 26.37
_diffrn_reflns_theta_min 1.76
_diffrn_standards_decay_% 0
_diffrn_standards_interval_count 0
_diffrn_standards_interval_time 0
_diffrn_standards_number 0
_exptl_absorpt_coefficient_mu 3.449
_exptl_absorpt_correction_T_max 0.912
_exptl_absorpt_correction_T_min 0.786
_exptl_absorpt_correction_type multi-scan
_exptl_absorpt_process_details
;
        [c.f. r.h. blessing, acta cryst. (1995), a51, 33-38]
;
_exptl_crystal_colour 'light green'
_exptl_crystal_density_diffrn 1.845
_exptl_crystal_density_method 'not measured'
_exptl_crystal_description plate
_exptl_crystal_F_000 681
_exptl_crystal_size_max 0.18
_exptl_crystal_size_mid 0.12
_exptl_crystal_size_min 0.02
_refine_diff_density_max 2.447
_refine_diff_density_min -2.084
_refine_diff_density_rms 0.528
_refine_ls_extinction_coef 0.026(2)
_refine_ls_extinction_expression Fc^*^=kFc[1+0.001xFc^2^\l^3^/sin(2\q)]^-1/4^
_refine_ls_extinction_method SHELXL
_refine_ls_goodness_of_fit_ref 1.188
_refine_ls_hydrogen_treatment constr
_refine_ls_matrix_type full
_refine_ls_number_parameters 337
_refine_ls_number_reflns 5063
_refine_ls_number_restraints 2
_refine_ls_restrained_S_all 1.188
_refine_ls_R_factor_all 0.0671
_refine_ls_R_factor_gt 0.0505
_refine_ls_shift/su_max 0.005
_refine_ls_shift/su_mean 0
_refine_ls_structure_factor_coef Fsqd
_refine_ls_weighting_details 'calc w=1/[\s^2^(Fo^2^)+(0.1105P)^2^+2.3020P] where P=(Fo^2^+2Fc^2^)/3'
_refine_ls_weighting_scheme calc
_refine_ls_wR_factor_gt 0.139
_refine_ls_wR_factor_ref 0.173
_reflns_number_gt 4308
_reflns_number_total 5063
_reflns_threshold_expression >2\s(I)
_cod_data_source_file c7dt04293k2.cif
_cod_data_source_block 7
_cod_depositor_comments 'Adding full bibliography for 7045020--7045025.cif.'
_cod_database_code 7045023

loop_
_symmetry_equiv_pos_as_xyz
'x, y, z'
'-x, -y, -z'

loop_
_atom_site_label
_atom_site_type_symbol
_atom_site_fract_x
_atom_site_fract_y
_atom_site_fract_z
_atom_site_U_iso_or_equiv
_atom_site_adp_type
_atom_site_occupancy
_atom_site_symmetry_multiplicity
_atom_site_calc_flag
_atom_site_refinement_flags
_atom_site_disorder_assembly
_atom_site_disorder_group
C1 C 0.0681(9) 0.4118(8) 0.7859(7) 0.0438(17) Uani 1 1 d . . .
C2 C -0.0172(10) 0.3939(9) 0.9018(7) 0.0506(19) Uani 1 1 d . . .
C3 C 0.0458(14) 0.3225(12) 0.9879(9) 0.073(3) Uani 1 1 d . . .
H3 H -0.0137 0.3095 1.0657 0.088 Uiso 1 1 calc R . .
C4 C 0.1982(15) 0.2698(13) 0.9588(11) 0.084(3) Uani 1 1 d . . .
H4 H 0.2419 0.217 1.0165 0.101 Uiso 1 1 calc R . .
C5 C 0.2812(13) 0.2934(11) 0.8514(11) 0.075(3) Uani 1 1 d . . .
H5 H 0.3836 0.2616 0.8345 0.091 Uiso 1 1 calc R . .
C6 C 0.2197(10) 0.3665(9) 0.7588(8) 0.052(2) Uani 1 1 d . . .
C7 C -0.2634(13) 0.4320(11) 1.0335(8) 0.067(3) Uani 1 1 d . . .
H7A H -0.2369 0.3357 1.0613 0.101 Uiso 1 1 calc R . .
H7B H -0.3639 0.4696 1.0327 0.101 Uiso 1 1 calc R . .
H7C H -0.255 0.477 1.085 0.101 Uiso 1 1 calc R . .
C8 C 0.3196(10) 0.3923(10) 0.6472(9) 0.060(2) Uani 1 1 d . . .
H8 H 0.4194 0.3595 0.6409 0.072 Uiso 1 1 calc R . .
C9 C 0.1945(7) 0.7347(7) 0.3814(6) 0.0350(14) Uani 1 1 d . . .
C10 C 0.2656(8) 0.7991(8) 0.2758(7) 0.0434(17) Uani 1 1 d . . .
C11 C 0.2941(9) 0.9101(8) 0.2776(8) 0.054(2) Uani 1 1 d . . .
H11 H 0.341 0.9537 0.207 0.065 Uiso 1 1 calc R . .
C12 C 0.2558(10) 0.9563(8) 0.3787(9) 0.058(2) Uani 1 1 d . . .
H12 H 0.2784 1.0299 0.3785 0.069 Uiso 1 1 calc R . .
C13 C 0.1839(9) 0.8959(8) 0.4813(8) 0.0507(19) Uani 1 1 d . . .
H13 H 0.1558 0.9291 0.5517 0.061 Uiso 1 1 calc R . .
C14 C 0.1530(8) 0.7893(8) 0.4828(7) 0.0424(16) Uani 1 1 d . . .
C15 C 0.0400(9) 0.7601(9) 0.6868(8) 0.0501(19) Uani 1 1 d . . .
H15A H 0.1293 0.7343 0.7048 0.075 Uiso 1 1 calc R . .
H15B H -0.0233 0.7153 0.7469 0.075 Uiso 1 1 calc R . .
H15C H -0.0107 0.8575 0.6837 0.075 Uiso 1 1 calc R . .
C16 C 0.3077(12) 0.7574(12) 0.1643(9) 0.067(3) Uani 1 1 d . . .
H16 H 0.352 0.8086 0.0983 0.081 Uiso 1 1 calc R . .
N1 N -0.5174(9) 0.6333(15) 0.6834(10) 0.084(3) Uani 1 1 d . . .
N2 N -0.3987(7) 0.7621(7) 0.8581(6) 0.0481(16) Uani 1 1 d . . .
O1 O -0.0006(5) 0.4707(6) 0.7083(4) 0.0413(12) Uani 1 1 d . . .
O3 O 0.2887(6) 0.4508(7) 0.5625(6) 0.0560(15) Uani 1 1 d . . .
O4 O 0.0753(6) 0.7217(6) 0.5792(5) 0.0510(13) Uani 1 1 d . . .
O5 O 0.1659(5) 0.6300(5) 0.3857(5) 0.0427(12) Uani 1 1 d . . .
O6 O -0.1678(7) 0.4518(7) 0.9188(5) 0.0580(15) Uani 1 1 d . . .
O7 O -0.4781(7) 0.5211(10) 0.7378(7) 0.073(2) Uani 1 1 d . . .
O8 O -0.4365(7) 0.7030(8) 0.6517(6) 0.074(2) Uani 1 1 d . . .
O9 O -0.6321(10) 0.6828(15) 0.6626(13) 0.150(5) Uani 1 1 d . . .
O10 O -0.4481(6) 0.6692(6) 0.8864(5) 0.0562(15) Uani 1 1 d . . .
O11 O -0.2772(6) 0.7442(6) 0.7776(5) 0.0484(13) Uani 1 1 d . . .
O12 O -0.4619(7) 0.8628(7) 0.9047(6) 0.0657(17) Uani 1 1 d . . .
O13 O -0.2927(9) 0.3342(8) 0.8530(6) 0.075(2) Uani 1 1 d . . .
Ni1 Ni 0.08681(9) 0.53888(9) 0.54449(7) 0.0323(2) Uani 1 1 d . . .
Gd1 Gd -0.24963(3) 0.53018(4) 0.73461(3) 0.0387(2) Uani 1 1 d . . .
O2 O -0.1220(5) 0.6061(4) 0.5438(4) 0.0286(9) Uani 1 1 d . . .
C17 C -0.1683(13) 0.7369(11) 0.4894(10) 0.031(3) Uani 0.5 1 d PD A 1
H17A H -0.0952 0.7461 0.414 0.047 Uiso 0.5 1 calc PR A 1
H17B H -0.1813 0.7992 0.5375 0.047 Uiso 0.5 1 calc PR A 1
H17C H -0.2609 0.7576 0.4786 0.047 Uiso 0.5 1 calc PR A 1
O20 O -0.1648(16) 0.8563(12) 0.3903(12) 0.075(4) Uani 0.5 1 d PD B 2
C20 C -0.195(3) 1.003(2) 0.218(2) 0.079(4) Uani 0.5 1 d P B 2
H20A H -0.1049 1.0099 0.2133 0.119 Uiso 0.5 1 calc PR B 2
H20B H -0.2673 1.0927 0.2095 0.119 Uiso 0.5 1 calc PR B 2
H20C H -0.1746 0.9536 0.1569 0.119 Uiso 0.5 1 calc PR B 2
C21 C -0.251(3) 0.9312(19) 0.330(2) 0.079(4) Uani 0.5 1 d PD B 2
C26 C -0.408(3) 0.952(2) 0.383(2) 0.079(4) Uani 0.5 1 d P B 2
H26A H -0.4314 0.9025 0.3457 0.119 Uiso 0.5 1 calc PR B 2
H26B H -0.4653 1.0479 0.3717 0.119 Uiso 0.5 1 calc PR B 2
H26C H -0.4296 0.9195 0.4658 0.119 Uiso 0.5 1 calc PR B 2

loop_
_atom_site_aniso_label
_atom_site_aniso_U_11
_atom_site_aniso_U_22
_atom_site_aniso_U_33
_atom_site_aniso_U_23
_atom_site_aniso_U_13
_atom_site_aniso_U_12
C1 0.051(4) 0.057(4) 0.029(4) -0.003(3) -0.020(3) -0.020(4)
C2 0.062(5) 0.072(5) 0.033(4) -0.002(4) -0.022(4) -0.034(4)
C3 0.093(8) 0.101(8) 0.043(5) 0.007(5) -0.035(5) -0.049(7)
C4 0.108(10) 0.097(8) 0.067(7) 0.016(6) -0.058(8) -0.043(7)
C5 0.067(6) 0.082(7) 0.092(9) -0.013(6) -0.048(6) -0.018(5)
C6 0.047(4) 0.063(5) 0.058(5) -0.011(4) -0.027(4) -0.018(4)
C7 0.085(7) 0.094(7) 0.029(4) -0.005(4) -0.004(4) -0.054(6)
C8 0.047(5) 0.078(6) 0.063(6) -0.018(5) -0.023(5) -0.020(4)
C9 0.026(3) 0.042(3) 0.039(4) -0.003(3) -0.006(3) -0.019(3)
C10 0.037(4) 0.056(4) 0.039(4) 0.001(3) -0.011(3) -0.025(3)
C11 0.043(4) 0.053(4) 0.060(6) 0.011(4) -0.012(4) -0.028(4)
C12 0.059(5) 0.050(4) 0.078(7) -0.008(4) -0.027(5) -0.027(4)
C13 0.051(5) 0.054(4) 0.057(5) -0.009(4) -0.022(4) -0.022(4)
C14 0.030(3) 0.050(4) 0.044(4) -0.002(3) -0.010(3) -0.017(3)
C15 0.043(4) 0.071(5) 0.048(5) -0.019(4) -0.019(4) -0.020(4)
C16 0.072(6) 0.090(7) 0.056(6) -0.006(5) -0.020(5) -0.047(6)
N1 0.031(4) 0.156(11) 0.072(7) -0.040(7) -0.011(4) -0.030(5)
N2 0.035(3) 0.068(4) 0.039(4) -0.007(3) -0.006(3) -0.021(3)
O1 0.032(3) 0.071(3) 0.024(2) -0.006(2) -0.011(2) -0.019(2)
O3 0.033(3) 0.085(4) 0.061(4) -0.028(3) -0.018(3) -0.017(3)
O4 0.051(3) 0.069(3) 0.043(3) -0.012(3) -0.010(3) -0.032(3)
O5 0.032(2) 0.056(3) 0.039(3) -0.007(2) 0.002(2) -0.027(2)
O6 0.063(4) 0.082(4) 0.029(3) -0.010(3) -0.003(3) -0.036(3)
O7 0.038(3) 0.135(7) 0.063(5) -0.033(5) -0.005(3) -0.044(4)
O8 0.031(3) 0.112(6) 0.057(4) -0.011(4) -0.010(3) -0.010(3)
O9 0.051(5) 0.219(14) 0.191(13) -0.048(10) -0.068(7) -0.020(7)
O10 0.048(3) 0.078(4) 0.043(3) -0.020(3) 0.010(3) -0.038(3)
O11 0.036(3) 0.065(3) 0.039(3) -0.005(3) -0.002(2) -0.024(3)
O12 0.054(4) 0.063(4) 0.065(4) -0.024(3) 0.002(3) -0.019(3)
O13 0.096(5) 0.117(6) 0.038(3) 0.000(4) -0.007(3) -0.081(5)
Ni1 0.0241(4) 0.0508(5) 0.0273(5) -0.0098(4) -0.0051(3) -0.0184(4)
Gd1 0.0277(2) 0.0644(3) 0.0239(2) -0.00795(16) 0.00079(15) -0.02359(18)
O2 0.024(2) 0.043(2) 0.021(2) -0.0027(18) -0.0051(17) -0.0163(18)
C17 0.023(6) 0.040(6) 0.031(7) -0.008(5) -0.004(5) -0.012(5)
O20 0.074(9) 0.062(8) 0.091(11) 0.003(7) -0.033(8) -0.027(7)
C20 0.104(9) 0.058(7) 0.086(10) -0.007(6) -0.048(9) -0.024(7)
C21 0.104(9) 0.058(7) 0.086(10) -0.007(6) -0.048(9) -0.024(7)
C26 0.104(9) 0.058(7) 0.086(10) -0.007(6) -0.048(9) -0.024(7)

loop_
_atom_type_symbol
_atom_type_description
_atom_type_scat_dispersion_real
_atom_type_scat_dispersion_imag
_atom_type_scat_source
C C 0.0033 0.0016 'International Tables Vol C Tables 4.2.6.8 and 6.1.1.4'
H H 0 0 'International Tables Vol C Tables 4.2.6.8 and 6.1.1.4'
N N 0.0061 0.0033 'International Tables Vol C Tables 4.2.6.8 and 6.1.1.4'
O O 0.0106 0.006 'International Tables Vol C Tables 4.2.6.8 and 6.1.1.4'
Ni Ni 0.3393 1.1124 'International Tables Vol C Tables 4.2.6.8 and 6.1.1.4'
Gd Gd -0.1653 3.9035 'International Tables Vol C Tables 4.2.6.8 and 6.1.1.4'

loop_
_geom_angle_atom_site_label_1
_geom_angle_atom_site_label_2
_geom_angle_atom_site_label_3
_geom_angle
_geom_angle_site_symmetry_1
_geom_angle_site_symmetry_3
O1 C1 C2 117.3(7) . .
O1 C1 C6 124.0(7) . .
C2 C1 C6 118.7(7) . .
C3 C2 C1 121.4(9) . .
C3 C2 O6 125.3(9) . .
C1 C2 O6 113.3(7) . .
C2 C3 C4 119.4(10) . .
C2 C3 H3 120.3 . .
C4 C3 H3 120.3 . .
C5 C4 C3 120.4(10) . .
C5 C4 H4 119.8 . .
C3 C4 H4 119.8 . .
C4 C5 C6 121.7(10) . .
C4 C5 H5 119.1 . .
C6 C5 H5 119.1 . .
C1 C6 C8 125.2(8) . .
C1 C6 C5 118.0(9) . .
C8 C6 C5 116.7(9) . .
O6 C7 H7A 109.5 . .
O6 C7 H7B 109.5 . .
H7A C7 H7B 109.5 . .
O6 C7 H7C 109.5 . .
H7A C7 H7C 109.5 . .
H7B C7 H7C 109.5 . .
O3 C8 C6 125.9(8) . .
O3 C8 H8 117 . .
C6 C8 H8 117 . .
O5 C9 C14 120.6(6) . .
O5 C9 C10 122.2(7) . .
C14 C9 C10 117.1(6) . .
C11 C10 C9 119.2(7) . .
C11 C10 C16 117.9(8) . .
C9 C10 C16 122.9(7) . .
C12 C11 C10 121.3(8) . .
C12 C11 H11 119.3 . .
C10 C11 H11 119.3 . .
C11 C12 C13 119.7(7) . .
C11 C12 H12 120.1 . .
C13 C12 H12 120.1 . .
C14 C13 C12 120.6(8) . .
C14 C13 H13 119.7 . .
C12 C13 H13 119.7 . .
C13 C14 O4 127.0(8) . .
C13 C14 C9 121.9(7) . .
O4 C14 C9 111.0(6) . .
O4 C15 H15A 109.5 . .
O4 C15 H15B 109.5 . .
H15A C15 H15B 109.5 . .
O4 C15 H15C 109.5 . .
H15A C15 H15C 109.5 . .
H15B C15 H15C 109.5 . .
O13 C16 C10 126.8(10) 2_566 .
O13 C16 H16 116.6 2_566 .
C10 C16 H16 116.6 . .
O9 N1 O7 122.9(13) . .
O9 N1 O8 118.9(14) . .
O7 N1 O8 118.1(8) . .
O9 N1 Gd1 177.0(11) . .
O7 N1 Gd1 59.4(4) . .
O8 N1 Gd1 58.7(5) . .
O12 N2 O10 122.6(7) . .
O12 N2 O11 121.1(7) . .
O10 N2 O11 116.3(7) . .
O12 N2 Gd1 176.8(6) . .
O10 N2 Gd1 58.8(4) . .
O11 N2 Gd1 57.5(4) . .
C1 O1 Ni1 125.7(5) . .
C1 O1 Gd1 128.5(5) . .
Ni1 O1 Gd1 105.7(2) . .
C8 O3 Ni1 128.0(7) . .
C14 O4 C15 115.8(6) . .
C14 O4 Ni1 113.1(5) . .
C15 O4 Ni1 128.3(5) . .
C9 O5 Ni1 116.4(5) . .
C9 O5 Gd1 136.0(5) . 2_566
Ni1 O5 Gd1 103.8(2) . 2_566
C2 O6 C7 117.3(7) . .
C2 O6 Gd1 117.4(4) . .
C7 O6 Gd1 123.2(6) . .
N1 O7 Gd1 95.4(6) . .
N1 O8 Gd1 94.9(7) . .
N2 O10 Gd1 95.5(4) . .
N2 O11 Gd1 96.6(5) . .
C16 O13 Gd1 134.0(7) 2_566 .
O1 Ni1 O5 172.9(2) . .
O1 Ni1 O2 102.9(2) . 2_566
O5 Ni1 O2 83.97(19) . 2_566
O1 Ni1 O2 82.60(19) . .
O5 Ni1 O2 96.3(2) . .
O2 Ni1 O2 84.28(18) 2_566 .
O1 Ni1 O3 90.4(2) . .
O5 Ni1 O3 91.1(3) . .
O2 Ni1 O3 93.6(2) 2_566 .
O2 Ni1 O3 172.0(2) . .
O1 Ni1 O4 96.3(2) . .
O5 Ni1 O4 76.8(2) . .
O2 Ni1 O4 160.8(2) 2_566 .
O2 Ni1 O4 96.9(2) . .
O3 Ni1 O4 87.7(2) . .
O1 Ni1 Gd1 145.76(16) . 2_566
O5 Ni1 Gd1 41.27(15) . 2_566
O2 Ni1 Gd1 43.27(12) 2_566 2_566
O2 Ni1 Gd1 95.95(12) . 2_566
O3 Ni1 Gd1 87.66(18) . 2_566
O4 Ni1 Gd1 117.75(16) . 2_566
O1 Ni1 Gd1 40.91(14) . .
O5 Ni1 Gd1 137.74(15) . .
O2 Ni1 Gd1 93.99(12) 2_566 .
O2 Ni1 Gd1 41.70(12) . .
O3 Ni1 Gd1 131.1(2) . .
O4 Ni1 Gd1 99.60(16) . .
Gd1 Ni1 Gd1 127.93(2) 2_566 .
O5 Gd1 O1 85.01(18) 2_566 .
O5 Gd1 O2 70.43(17) 2_566 .
O1 Gd1 O2 68.15(16) . .
O5 Gd1 O13 72.2(2) 2_566 .
O1 Gd1 O13 101.0(2) . .
O2 Gd1 O13 141.8(2) . .
O5 Gd1 O11 153.76(19) 2_566 .
O1 Gd1 O11 84.26(19) . .
O2 Gd1 O11 83.35(16) . .
O13 Gd1 O11 133.4(2) . .
O5 Gd1 O8 97.9(2) 2_566 .
O1 Gd1 O8 138.3(2) . .
O2 Gd1 O8 73.72(19) . .
O13 Gd1 O8 119.6(3) . .
O11 Gd1 O8 75.0(2) . .
O5 Gd1 O7 77.0(2) 2_566 .
O1 Gd1 O7 161.1(3) . .
O2 Gd1 O7 110.0(2) . .
O13 Gd1 O7 68.3(3) . .
O11 Gd1 O7 114.5(3) . .
O8 Gd1 O7 51.6(3) . .
O5 Gd1 O10 150.37(18) 2_566 .
O1 Gd1 O10 122.15(19) . .
O2 Gd1 O10 127.71(18) . .
O13 Gd1 O10 89.6(2) . .
O11 Gd1 O10 51.49(18) . .
O8 Gd1 O10 70.5(2) . .
O7 Gd1 O10 74.6(2) . .
O5 Gd1 O6 116.8(2) 2_566 .
O1 Gd1 O6 61.74(18) . .
O2 Gd1 O6 127.83(17) . .
O13 Gd1 O6 64.8(2) . .
O11 Gd1 O6 78.3(2) . .
O8 Gd1 O6 143.1(2) . .
O7 Gd1 O6 122.1(2) . .
O10 Gd1 O6 73.0(2) . .
O5 Gd1 N1 86.7(3) 2_566 .
O1 Gd1 N1 160.3(3) . .
O2 Gd1 N1 92.3(3) . .
O13 Gd1 N1 93.4(4) . .
O11 Gd1 N1 95.5(3) . .
O8 Gd1 N1 26.4(3) . .
O7 Gd1 N1 25.2(3) . .
O10 Gd1 N1 70.8(2) . .
O6 Gd1 N1 137.6(3) . .
O5 Gd1 N2 167.67(19) 2_566 .
O1 Gd1 N2 104.56(18) . .
O2 Gd1 N2 105.55(18) . .
O13 Gd1 N2 112.6(2) . .
O11 Gd1 N2 25.81(18) . .
O8 Gd1 N2 69.8(2) . .
O7 Gd1 N2 94.1(2) . .
O10 Gd1 N2 25.71(19) . .
O6 Gd1 N2 75.0(2) . .
N1 Gd1 N2 81.7(3) . .
O5 Gd1 Ni1 34.93(13) 2_566 2_566
O1 Gd1 Ni1 77.95(12) . 2_566
O2 Gd1 Ni1 35.95(11) . 2_566
O13 Gd1 Ni1 107.18(17) . 2_566
O11 Gd1 Ni1 119.07(13) . 2_566
O8 Gd1 Ni1 81.18(17) . 2_566
O7 Gd1 Ni1 90.11(17) . 2_566
O10 Gd1 Ni1 151.53(16) . 2_566
O6 Gd1 Ni1 134.76(14) . 2_566
N1 Gd1 Ni1 85.1(2) . 2_566
N2 Gd1 Ni1 138.59(14) . 2_566
C17 O2 Ni1 115.2(6) . 2_566
C17 O2 Ni1 113.2(6) . .
Ni1 O2 Ni1 95.72(18) 2_566 .
C17 O2 Gd1 124.0(6) . .
Ni1 O2 Gd1 100.78(18) 2_566 .
Ni1 O2 Gd1 103.53(18) . .
O2 C17 H17A 109.5 . .
O2 C17 H17B 109.5 . .
O2 C17 H17C 109.5 . .
C21 C20 H20A 109.5 . .
C21 C20 H20B 109.5 . .
H20A C20 H20B 109.5 . .
C21 C20 H20C 109.5 . .
H20A C20 H20C 109.5 . .
H20B C20 H20C 109.5 . .
O20 C21 C20 120(2) . .
O20 C21 C26 119(2) . .
C20 C21 C26 121.2(16) . .
C21 C26 H26A 109.5 . .
C21 C26 H26B 109.5 . .
H26A C26 H26B 109.5 . .
C21 C26 H26C 109.5 . .
H26A C26 H26C 109.5 . .
H26B C26 H26C 109.5 . .

loop_
_geom_bond_atom_site_label_1
_geom_bond_atom_site_label_2
_geom_bond_distance
_geom_bond_site_symmetry_2
C1 O1 1.325(9) .
C1 C2 1.402(12) .
C1 C6 1.405(12) .
C2 C3 1.391(13) .
C2 O6 1.409(11) .
C3 C4 1.406(17) .
C3 H3 0.95 .
C4 C5 1.326(18) .
C4 H4 0.95 .
C5 C6 1.453(13) .
C5 H5 0.95 .
C6 C8 1.439(14) .
C7 O6 1.432(10) .
C7 H7A 0.98 .
C7 H7B 0.98 .
C7 H7C 0.98 .
C8 O3 1.184(12) .
C8 H8 0.95 .
C9 O5 1.312(8) .
C9 C14 1.406(11) .
C9 C10 1.420(10) .
C10 C11 1.404(11) .
C10 C16 1.451(13) .
C11 C12 1.361(14) .
C11 H11 0.95 .
C12 C13 1.380(13) .
C12 H12 0.95 .
C13 C14 1.358(11) .
C13 H13 0.95 .
C14 O4 1.405(10) .
C15 O4 1.405(9) .
C15 H15A 0.98 .
C15 H15B 0.98 .
C15 H15C 0.98 .
C16 O13 1.189(12) 2_566
C16 H16 0.95 .
N1 O9 1.221(12) .
N1 O7 1.230(15) .
N1 O8 1.284(14) .
N1 Gd1 2.877(8) .
N2 O12 1.210(9) .
N2 O10 1.263(9) .
N2 O11 1.271(9) .
N2 Gd1 2.900(7) .
O1 Ni1 1.991(5) .
O1 Gd1 2.369(5) .
O3 Ni1 2.043(5) .
O4 Ni1 2.145(6) .
O5 Ni1 2.013(5) .
O5 Gd1 2.319(5) 2_566
O6 Gd1 2.622(6) .
O7 Gd1 2.489(6) .
O8 Gd1 2.467(7) .
O10 Gd1 2.492(6) .
O11 Gd1 2.463(6) .
O13 C16 1.189(12) 2_566
O13 Gd1 2.391(7) .
Ni1 O2 2.041(4) 2_566
Ni1 O2 2.042(4) .
Ni1 Gd1 3.4146(9) 2_566
Ni1 Gd1 3.4821(9) .
Gd1 O5 2.319(5) 2_566
Gd1 O2 2.383(4) .
Gd1 Ni1 3.4146(9) 2_566
O2 C17 1.391(12) .
O2 Ni1 2.041(4) 2_566
C17 H17A 0.98 .
C17 H17B 0.98 .
C17 H17C 0.98 .
O20 C21 1.293(10) .
C20 C21 1.45(4) .
C20 H20A 0.98 .
C20 H20B 0.98 .
C20 H20C 0.98 .
C21 C26 1.48(4) .
C26 H26A 0.98 .
C26 H26B 0.98 .
C26 H26C 0.98 .
